data_2013423
loop_
_publ_author_name
'Viktor Kettmann '
'Jan Sv\<etl\'ik '

_publ_section_title
;
 4,5-Dihydro-3-methyl-5-(4-methylphenyl)-1<i>H</i>-pyrazole-1-carboxamide
;
_journal_issue 8
_journal_name_full 'Acta Crystallographica Section C'
_journal_page_first o419
_journal_page_last o421
_journal_paper_doi 10.1107/S0108270103012241
_journal_volume 59
_journal_year 2003
_chemical_formula_iupac 'C12 H15 N3 O'
_chemical_formula_moiety 'C12 H15 N3 O'
_chemical_formula_sum 'C12 H15 N3 O'
_chemical_formula_weight 217.27
_chemical_melting_point 472
_chemical_name_systematic
;
4,5-Dihydro-3-methyl-5-(4-methylphenyl)-1H-pyrazole-1-carboxamide
;
_space_group_IT_number 2
_symmetry_cell_setting triclinic
_symmetry_space_group_name_Hall '-P 1'
_symmetry_space_group_name_H-M 'P -1'
_atom_sites_solution_hydrogens geom
_atom_sites_solution_primary direct
_atom_sites_solution_secondary difmap
_cell_angle_alpha 96.86(4)
_cell_angle_beta 91.28(4)
_cell_angle_gamma 101.40(5)
_cell_formula_units_Z 2
_cell_length_a 6.080(3)
_cell_length_b 6.815(3)
_cell_length_c 14.314(5)
_cell_measurement_reflns_used 15
_cell_measurement_temperature 293(2)
_cell_measurement_theta_max 18
_cell_measurement_theta_min 7
_cell_volume 576.6(4)
_computing_cell_refinement 'Syntex P2~1~ diffractometer software '
_computing_data_collection 'Syntex P2~1~ diffractometer software '
_computing_data_reduction 'XP21 (Pavel\<c\'ik, 1987)'
_computing_molecular_graphics 'ORTEPII (Johnson, 1976) '
_computing_publication_material 'SHELXL97 (Sheldrick, 1997)'
_computing_structure_refinement 'SHELXL97 (Sheldrick, 1997)'
_computing_structure_solution 'SHELXS97 (Sheldrick, 1990)'
_diffrn_ambient_temperature 293(2)
_diffrn_measured_fraction_theta_full 0.999
_diffrn_measured_fraction_theta_max 0.999
_diffrn_measurement_device 'Syntex P2~1~ diffractometer '
_diffrn_measurement_method \q/2\q
_diffrn_radiation_monochromator graphite
_diffrn_radiation_source 'fine-focus sealed tube'
_diffrn_radiation_type MoK\a
_diffrn_radiation_wavelength 0.71073
_diffrn_reflns_av_R_equivalents 0.0000
_diffrn_reflns_av_sigmaI/netI 0.0402
_diffrn_reflns_limit_h_max 7
_diffrn_reflns_limit_h_min -5
_diffrn_reflns_limit_k_max 8
_diffrn_reflns_limit_k_min -5
_diffrn_reflns_limit_l_max 16
_diffrn_reflns_limit_l_min -17
_diffrn_reflns_number 2041
_diffrn_reflns_theta_full 25.06
_diffrn_reflns_theta_max 25.06
_diffrn_reflns_theta_min 2.87
_diffrn_standards_decay_% 2
_diffrn_standards_interval_count 98
_diffrn_standards_number 2
_exptl_absorpt_coefficient_mu 0.083
_exptl_absorpt_correction_type none
_exptl_crystal_colour colourless
_exptl_crystal_density_diffrn 1.251
_exptl_crystal_density_meas 1.250(10)
_exptl_crystal_density_method 'flotation in bromoform/c-hexane'
_exptl_crystal_description prism
_exptl_crystal_F_000 232
_exptl_crystal_size_max 0.35
_exptl_crystal_size_mid 0.30
_exptl_crystal_size_min 0.25
_refine_diff_density_max 0.196
_refine_diff_density_min -0.201
_refine_ls_extinction_method none
_refine_ls_goodness_of_fit_ref 1.022
_refine_ls_hydrogen_treatment constr
_refine_ls_matrix_type full
_refine_ls_number_parameters 147
_refine_ls_number_reflns 2041
_refine_ls_number_restraints 0
_refine_ls_restrained_S_all 1.022
_refine_ls_R_factor_all 0.0852
_refine_ls_R_factor_gt 0.0516
_refine_ls_shift/su_max 0.002
_refine_ls_structure_factor_coef Fsqd
_refine_ls_weighting_details 'calc w=1/[\s^2^(Fo^2^)+(0.0821P)^2^] where P=(Fo^2^+2Fc^2^)/3'
_refine_ls_weighting_scheme calc
_refine_ls_wR_factor_gt 0.1275
_refine_ls_wR_factor_ref 0.1456
_reflns_number_gt 1276
_reflns_number_total 2041
_reflns_threshold_expression I>2\s(I)
_cod_data_source_file fa1020.cif
_cod_data_source_block IIc
_cod_database_code 2013423
_cod_database_fobs_code 2013423

loop_
_symmetry_equiv_pos_as_xyz
'x, y, z'
'-x, -y, -z'

loop_
_atom_site_label
_atom_site_fract_x
_atom_site_fract_y
_atom_site_fract_z
_atom_site_U_iso_or_equiv
_atom_site_adp_type
_atom_site_calc_flag
_atom_site_refinement_flags
_atom_site_occupancy
_atom_site_disorder_assembly
_atom_site_disorder_group
_atom_site_type_symbol
N1 0.3944(3) 0.5165(3) 0.38719(12) 0.0494(5) Uani d . 1 . . N
N2 0.1784(3) 0.3988(3) 0.37378(13) 0.0466(5) Uani d . 1 . . N
C3 0.1975(4) 0.2311(3) 0.32709(15) 0.0448(6) Uani d . 1 . . C
C4 0.4311(4) 0.2155(3) 0.30552(17) 0.0496(6) Uani d . 1 . . C
H4A 0.4419 0.1649 0.2399 0.060 Uiso calc R 1 . . H
H4B 0.4881 0.1287 0.3450 0.060 Uiso calc R 1 . . H
C5 0.5568(4) 0.4357(3) 0.32825(15) 0.0456(5) Uani d . 1 . . C
H5 0.6969 0.4429 0.3649 0.055 Uiso calc R 1 . . H
C6 0.6038(3) 0.5390(3) 0.24107(14) 0.0417(5) Uani d . 1 . . C
C7 0.7917(4) 0.5213(4) 0.19265(16) 0.0551(7) Uani d . 1 . . C
H7 0.8940 0.4521 0.2159 0.066 Uiso calc R 1 . . H
C8 0.8317(4) 0.6045(4) 0.11003(17) 0.0619(7) Uani d . 1 . . C
H8 0.9601 0.5895 0.0781 0.074 Uiso calc R 1 . . H
C9 0.6852(4) 0.7093(4) 0.07387(17) 0.0557(7) Uani d . 1 . . C
C10 0.5003(4) 0.7300(4) 0.12350(18) 0.0613(7) Uani d . 1 . . C
H10 0.3996 0.8017 0.1009 0.074 Uiso calc R 1 . . H
C11 0.4593(4) 0.6475(4) 0.20621(17) 0.0547(6) Uani d . 1 . . C
H11 0.3326 0.6652 0.2388 0.066 Uiso calc R 1 . . H
C12 0.0017(4) 0.0659(4) 0.3003(2) 0.0669(8) Uani d . 1 . . C
H12A -0.1290 0.1006 0.3291 0.100 Uiso calc R 1 . . H
H12B 0.0293 -0.0558 0.3215 0.100 Uiso calc R 1 . . H
H12C -0.0227 0.0457 0.2331 0.100 Uiso calc R 1 . . H
C13 0.7255(6) 0.7966(5) -0.01765(19) 0.0856(9) Uani d . 1 . . C
H13A 0.6015 0.7394 -0.0617 0.128 Uiso calc R 1 . . H
H13B 0.8613 0.7655 -0.0429 0.128 Uiso calc R 1 . . H
H13C 0.7393 0.9403 -0.0066 0.128 Uiso calc R 1 . . H
C14 0.4323(4) 0.7092(3) 0.43160(15) 0.0477(6) Uani d . 1 . . C
O1 0.6256(3) 0.8170(3) 0.43746(12) 0.0690(6) Uani d . 1 . . O
N3 0.2556(3) 0.7725(3) 0.46913(13) 0.0621(6) Uani d . 1 . . N
H3A 0.2718 0.8921 0.4989 0.074 Uiso calc R 1 . . H
H3B 0.1255 0.6936 0.4635 0.074 Uiso calc R 1 . . H

loop_
_atom_site_aniso_label
_atom_site_aniso_U_11
_atom_site_aniso_U_22
_atom_site_aniso_U_33
_atom_site_aniso_U_12
_atom_site_aniso_U_13
_atom_site_aniso_U_23
N1 0.0549(12) 0.0404(11) 0.0478(11) 0.0004(9) 0.0087(9) -0.0008(9)
N2 0.0495(11) 0.0393(11) 0.0485(11) 0.0018(8) 0.0029(8) 0.0075(9)
C3 0.0518(13) 0.0353(12) 0.0473(13) 0.0084(10) -0.0023(10) 0.0068(10)
C4 0.0585(15) 0.0391(13) 0.0525(14) 0.0116(11) 0.0030(11) 0.0080(10)
C5 0.0491(13) 0.0437(13) 0.0435(12) 0.0071(10) -0.0016(10) 0.0083(10)
C6 0.0448(12) 0.0357(12) 0.0425(12) 0.0045(9) 0.0005(10) 0.0021(9)
C7 0.0548(15) 0.0583(16) 0.0566(15) 0.0178(12) 0.0042(12) 0.0137(12)
C8 0.0603(16) 0.0687(18) 0.0562(15) 0.0091(13) 0.0155(12) 0.0107(13)
C9 0.0708(17) 0.0436(14) 0.0473(14) -0.0042(12) -0.0048(12) 0.0113(11)
C10 0.0689(17) 0.0545(16) 0.0661(17) 0.0183(13) -0.0040(14) 0.0212(13)
C11 0.0592(15) 0.0540(15) 0.0561(15) 0.0188(12) 0.0064(11) 0.0149(12)
C12 0.0618(16) 0.0434(15) 0.089(2) 0.0008(12) -0.0022(14) 0.0003(14)
C13 0.116(3) 0.074(2) 0.0612(18) -0.0066(18) 0.0034(17) 0.0275(15)
C14 0.0640(15) 0.0386(13) 0.0364(12) 0.0007(11) 0.0022(11) 0.0044(10)
O1 0.0800(13) 0.0520(11) 0.0651(11) -0.0075(9) 0.0075(9) 0.0008(9)
N3 0.0715(15) 0.0450(12) 0.0636(14) 0.0037(10) 0.0126(11) -0.0061(10)

loop_
_atom_type_symbol
_atom_type_description
_atom_type_scat_dispersion_real
_atom_type_scat_dispersion_imag
_atom_type_scat_source
C C 0.0033 0.0016 'International Tables Vol C Tables 4.2.6.8 and 6.1.1.4'
H H 0.0000 0.0000 'International Tables Vol C Tables 4.2.6.8 and 6.1.1.4'
N N 0.0061 0.0033 'International Tables Vol C Tables 4.2.6.8 and 6.1.1.4'
O O 0.0106 0.0060 'International Tables Vol C Tables 4.2.6.8 and 6.1.1.4'

loop_
_geom_angle_atom_site_label_1
_geom_angle_atom_site_label_2
_geom_angle_atom_site_label_3
_geom_angle
_geom_angle_publ_flag
C14 N1 N2 121.44(19) yes
C14 N1 C5 123.52(19) yes
N2 N1 C5 112.97(17) yes
C3 N2 N1 106.45(18) yes
N2 C3 C12 122.0(2) ?
N2 C3 C4 114.5(2) yes
C12 C3 C4 123.4(2) ?
C3 C4 C5 102.04(18) yes
C3 C4 H4A 111.4 ?
C5 C4 H4A 111.4 ?
C3 C4 H4B 111.4 ?
C5 C4 H4B 111.4 ?
H4A C4 H4B 109.2 ?
N1 C5 C6 113.05(18) yes
N1 C5 C4 99.65(17) yes
C6 C5 C4 112.64(18) yes
N1 C5 H5 110.4 ?
C6 C5 H5 110.4 ?
C4 C5 H5 110.4 ?
C7 C6 C11 117.9(2) ?
C7 C6 C5 120.0(2) ?
C11 C6 C5 122.1(2) ?
C6 C7 C8 121.1(2) ?
C6 C7 H7 119.5 ?
C8 C7 H7 119.5 ?
C9 C8 C7 121.2(2) ?
C9 C8 H8 119.4 ?
C7 C8 H8 119.4 ?
C10 C9 C8 117.5(2) ?
C10 C9 C13 121.1(2) ?
C8 C9 C13 121.4(3) ?
C9 C10 C11 121.6(2) ?
C9 C10 H10 119.2 ?
C11 C10 H10 119.2 ?
C6 C11 C10 120.6(2) ?
C6 C11 H11 119.7 ?
C10 C11 H11 119.7 ?
C3 C12 H12A 109.5 ?
C3 C12 H12B 109.5 ?
H12A C12 H12B 109.5 ?
C3 C12 H12C 109.5 ?
H12A C12 H12C 109.5 ?
H12B C12 H12C 109.5 ?
C9 C13 H13A 109.5 ?
C9 C13 H13B 109.5 ?
H13A C13 H13B 109.5 ?
C9 C13 H13C 109.5 ?
H13A C13 H13C 109.5 ?
H13B C13 H13C 109.5 ?
O1 C14 N3 122.9(2) yes
O1 C14 N1 120.5(2) yes
N3 C14 N1 116.6(2) yes
C14 N3 H3A 120.0 ?
C14 N3 H3B 120.0 ?
H3A N3 H3B 120.0 ?

loop_
_geom_bond_atom_site_label_1
_geom_bond_atom_site_label_2
_geom_bond_site_symmetry_2
_geom_bond_distance
_geom_bond_publ_flag
N1 C14 . 1.363(3) yes
N1 N2 . 1.393(3) yes
N1 C5 . 1.460(3) yes
N2 C3 . 1.281(3) yes
C3 C12 . 1.476(3) ?
C3 C4 . 1.482(3) yes
C4 C5 . 1.536(3) yes
C4 H4A . 0.9700 ?
C4 H4B . 0.9700 ?
C5 C6 . 1.510(3) yes
C5 H5 . 0.9800 ?
C6 C7 . 1.367(3) ?
C6 C11 . 1.376(3) ?
C7 C8 . 1.378(3) ?
C7 H7 . 0.9300 ?
C8 C9 . 1.375(3) ?
C8 H8 . 0.9300 ?
C9 C10 . 1.365(3) ?
C9 C13 . 1.508(3) ?
C10 C11 . 1.377(3) ?
C10 H10 . 0.9300 ?
C11 H11 . 0.9300 ?
C12 H12A . 0.9600 ?
C12 H12B . 0.9600 ?
C12 H12C . 0.9600 ?
C13 H13A . 0.9600 ?
C13 H13B . 0.9600 ?
C13 H13C . 0.9600 ?
C14 O1 . 1.252(3) yes
C14 N3 . 1.335(3) yes
N3 H3A . 0.8600 ?
N3 H3B . 0.8600 ?

loop_
_geom_torsion_atom_site_label_1
_geom_torsion_atom_site_label_2
_geom_torsion_atom_site_label_3
_geom_torsion_atom_site_label_4
_geom_torsion
_geom_torsion_publ_flag
C14 N1 N2 C3 177.32(19) yes
C5 N1 N2 C3 13.1(2) yes
N1 N2 C3 C12 179.3(2) ?
N1 N2 C3 C4 1.3(2) yes
N2 C3 C4 C5 -13.7(3) yes
C12 C3 C4 C5 168.3(2) ?
C14 N1 C5 C6 -64.5(3) ?
N2 N1 C5 C6 99.4(2) ?
C14 N1 C5 C4 175.76(19) ?
N2 N1 C5 C4 -20.4(2) ?
C3 C4 C5 N1 18.7(2) yes
C3 C4 C5 C6 -101.3(2) ?
N1 C5 C6 C7 162.26(19) ?
C4 C5 C6 C7 -85.7(2) ?
N1 C5 C6 C11 -19.7(3) yes
C4 C5 C6 C11 92.4(3) ?
C11 C6 C7 C8 -1.9(3) ?
C5 C6 C7 C8 176.3(2) ?
C6 C7 C8 C9 0.5(4) ?
C7 C8 C9 C10 0.9(4) ?
C7 C8 C9 C13 -178.6(2) ?
C8 C9 C10 C11 -0.8(4) ?
C13 C9 C10 C11 178.7(2) ?
C7 C6 C11 C10 1.9(3) ?
C5 C6 C11 C10 -176.2(2) ?
C9 C10 C11 C6 -0.6(4) ?
N2 N1 C14 O1 -175.2(2) yes
C5 N1 C14 O1 -12.7(3) ?
N2 N1 C14 N3 6.1(3) yes
C5 N1 C14 N3 168.55(19) ?

loop_
_cod_related_entry_id
_cod_related_entry_database
_cod_related_entry_code
1 ChemSpider 9075333
